data_2023204
loop_
_publ_author_name
'Novikov, Egor M.'
'Guillen Campos, Jesus'
'Read de Alaniz, Javier'
'Fonari, Marina S.'
'Timofeeva, Tatiana V.'

_publ_section_title
;
 Synthesis, molecular and crystal structures of
 4-amino-3,5-difluorobenzonitrile, ethyl 4-amino-3,5-difluorobenzoate, and
 diethyl 4,4&#x2032;-(diazene-1,2-diyl)bis(3,5-difluorobenzoate)
;
_journal_issue 8
_journal_name_full 'Acta Crystallographica Section E Crystallographic Communications'
_journal_paper_doi 10.1107/S2056989024006819
_journal_volume 80
_journal_year 2024
_chemical_formula_iupac 'C9 H9 F2 N O2'
_chemical_formula_moiety 'C9 H9 F2 N O2'
_chemical_formula_sum 'C9 H9 F2 N O2'
_chemical_formula_weight 201.17
_chemical_name_systematic
;
Ethyl 4-amino-3,5-difluorobenzoate
;
_space_group_crystal_system orthorhombic
_space_group_IT_number 60
_space_group_name_Hall '-P 2n 2ab'
_space_group_name_H-M_alt 'P b c n'
_atom_sites_solution_hydrogens mixed
_audit_creation_method
;
Olex2 1.5
(compiled 2024.02.16 svn.r378c4104 for OlexSys, GUI svn.r6928)
;
_cell_angle_alpha 90
_cell_angle_beta 90
_cell_angle_gamma 90
_cell_formula_units_Z 8
_cell_length_a 14.877(3)
_cell_length_b 8.9995(18)
_cell_length_c 13.635(3)
_cell_measurement_reflns_used 3255
_cell_measurement_temperature 100.15
_cell_measurement_theta_max 23.384
_cell_measurement_theta_min 2.645
_cell_volume 1825.5(7)
_computing_cell_refinement
;
SAINT-Plus V8.40b (Bruker, 2019)
;
_computing_data_collection
;
APEX2 Ver. 2019.11-0. (Bruker, 2019)
;
_computing_data_reduction
;
SAINT-Plus V8.40b (Bruker, 2019)
;
_computing_molecular_graphics
;
Olex2 1.5 (Dolomanov <i>et al.</i>,  2009)
;
_computing_publication_material
;
Olex2 1.5 (Dolomanov <i>et al.</i>,  2009)
;
_computing_structure_refinement
;
SHELXL (Sheldrick, 2015b)
;
_computing_structure_solution
;
SHELXS (Sheldrick, 2008)
;
_diffrn_ambient_temperature 100.15
_diffrn_detector 'charge-coupled device (CCD) area detector'
_diffrn_detector_area_resol_mean 7.9
_diffrn_measured_fraction_theta_full 1.000
_diffrn_measured_fraction_theta_max 1.000
_diffrn_measurement_device 'three-circle diffractometer'
_diffrn_measurement_device_type 'Bruker APEXII CCD'
_diffrn_measurement_method '\w and \f scans'
_diffrn_radiation_monochromator graphite
_diffrn_radiation_probe x-ray
_diffrn_radiation_type 'Mo K\a'
_diffrn_radiation_wavelength 0.71073
_diffrn_reflns_av_R_equivalents 0.1139
_diffrn_reflns_av_unetI/netI 0.0440
_diffrn_reflns_limit_h_max 17
_diffrn_reflns_limit_h_min -17
_diffrn_reflns_limit_k_max 10
_diffrn_reflns_limit_k_min -10
_diffrn_reflns_limit_l_max 16
_diffrn_reflns_limit_l_min -16
_diffrn_reflns_number 29363
_diffrn_reflns_theta_full 25.242
_diffrn_reflns_theta_max 25.253
_diffrn_reflns_theta_min 2.645
_diffrn_source 'sealed X-ray tube'
_exptl_absorpt_coefficient_mu 0.130
_exptl_absorpt_correction_T_max 0.986
_exptl_absorpt_correction_T_min 0.973
_exptl_absorpt_correction_type multi-scan
_exptl_absorpt_process_details
;
(SADABS; Krause <i>et al.</i>,  2015)
;
_exptl_crystal_colour 'clear colourless'
_exptl_crystal_density_diffrn 1.464
_exptl_crystal_density_method 'not measured'
_exptl_crystal_description block
_exptl_crystal_F_000 832
_exptl_crystal_size_max 0.21
_exptl_crystal_size_mid 0.13
_exptl_crystal_size_min 0.11
_refine_diff_density_max 0.198
_refine_diff_density_min -0.265
_refine_ls_extinction_method none
_refine_ls_goodness_of_fit_ref 1.209
_refine_ls_hydrogen_treatment mixed
_refine_ls_matrix_type full
_refine_ls_number_parameters 136
_refine_ls_number_reflns 1665
_refine_ls_number_restraints 0
_refine_ls_restrained_S_all 1.209
_refine_ls_R_factor_all 0.0868
_refine_ls_R_factor_gt 0.0599
_refine_ls_shift/su_max 0.000
_refine_ls_shift/su_mean 0.000
_refine_ls_structure_factor_coef Fsqd
_refine_ls_weighting_details 'w=1/[\s^2^(Fo^2^)+3.0535P] where P=(Fo^2^+2Fc^2^)/3'
_refine_ls_weighting_scheme calc
_refine_ls_wR_factor_gt 0.1176
_refine_ls_wR_factor_ref 0.1307
_reflns_number_gt 1265
_reflns_number_total 1665
_reflns_threshold_expression 'I > 2\s(I)'
_cod_data_source_file jq2034.cif
_cod_data_source_block II
_cod_original_cell_volume 1825.6(6)
_cod_database_code 2023204
_shelx_space_group_comment
;
The symmetry employed for this shelxl refinement is uniquely defined
by the following loop, which should always be used as a source of
symmetry information in preference to the above space-group names.
They are only intended as comments.
;

loop_
_space_group_symop_operation_xyz
'x, y, z'
'-x+1/2, -y+1/2, z+1/2'
'-x, y, -z+1/2'
'x+1/2, -y+1/2, -z'
'-x, -y, -z'
'x-1/2, y-1/2, -z-1/2'
'x, -y, z-1/2'
'-x-1/2, y-1/2, z'

loop_
_atom_site_type_symbol
_atom_site_label
_atom_site_fract_x
_atom_site_fract_y
_atom_site_fract_z
_atom_site_U_iso_or_equiv
_atom_site_adp_type
_atom_site_calc_flag
_atom_site_occupancy
_atom_site_disorder_assembly
_atom_site_disorder_group
F F1 0.54938(12) 0.31169(18) 0.35054(15) 0.0396(5) Uani d 1 . .
F F2 0.26856(12) 0.4861(2) 0.45376(15) 0.0403(5) Uani d 1 . .
O O2 0.58679(14) 0.8516(2) 0.34897(17) 0.0327(6) Uani d 1 . .
O O1 0.45423(15) 0.9500(2) 0.39457(17) 0.0365(6) Uani d 1 . .
N N1 0.3767(2) 0.2502(3) 0.4064(2) 0.0374(8) Uani d 1 . .
C C6 0.35426(19) 0.5153(3) 0.4228(2) 0.0284(7) Uani d 1 . .
C C1 0.4077(2) 0.3925(3) 0.4014(2) 0.0275(7) Uani d 1 . .
C C4 0.4707(2) 0.6876(3) 0.3866(2) 0.0253(7) Uani d 1 . .
C C2 0.4942(2) 0.4276(3) 0.3721(2) 0.0274(7) Uani d 1 . .
C C7 0.5012(2) 0.8429(3) 0.3781(2) 0.0278(7) Uani d 1 . .
C C3 0.5275(2) 0.5693(3) 0.3645(2) 0.0279(7) Uani d 1 . .
H H3 0.587797 0.586326 0.344706 0.033 Uiso calc 1 . .
C C5 0.3829(2) 0.6589(3) 0.4160(2) 0.0279(7) Uani d 1 . .
H H5 0.343351 0.738484 0.431279 0.034 Uiso calc 1 . .
C C8 0.6241(2) 1.0007(3) 0.3392(3) 0.0350(8) Uani d 1 . .
H H8A 0.625203 1.051356 0.403614 0.042 Uiso calc 1 . .
H H8B 0.587471 1.060564 0.293261 0.042 Uiso calc 1 . .
C C9 0.7174(2) 0.9825(4) 0.3006(3) 0.0468(10) Uani d 1 . .
H H9A 0.715460 0.928930 0.238005 0.070 Uiso calc 1 . .
H H9B 0.753448 0.926045 0.347797 0.070 Uiso calc 1 . .
H H9C 0.744541 1.080539 0.290498 0.070 Uiso calc 1 . .
H H1A 0.414(2) 0.179(4) 0.399(3) 0.043(11) Uiso d 1 . .
H H1B 0.326(3) 0.237(4) 0.435(3) 0.045(12) Uiso d 1 . .

loop_
_atom_site_aniso_label
_atom_site_aniso_U_11
_atom_site_aniso_U_22
_atom_site_aniso_U_33
_atom_site_aniso_U_12
_atom_site_aniso_U_13
_atom_site_aniso_U_23
F1 0.0434(11) 0.0199(9) 0.0556(13) 0.0081(8) 0.0050(10) -0.0026(9)
F2 0.0312(10) 0.0295(10) 0.0603(13) -0.0029(8) 0.0050(9) 0.0013(9)
O2 0.0363(13) 0.0176(10) 0.0442(14) -0.0032(9) 0.0032(10) 0.0027(10)
O1 0.0390(13) 0.0195(11) 0.0512(16) 0.0044(10) -0.0015(11) -0.0011(10)
N1 0.0405(19) 0.0169(14) 0.055(2) -0.0022(14) 0.0048(16) 0.0004(13)
C6 0.0250(16) 0.0267(17) 0.0335(18) -0.0001(13) -0.0012(14) 0.0017(14)
C1 0.0352(18) 0.0190(15) 0.0284(18) -0.0012(13) -0.0053(14) 0.0001(13)
C4 0.0285(17) 0.0198(15) 0.0276(17) -0.0003(12) -0.0048(13) 0.0021(12)
C2 0.0293(17) 0.0194(15) 0.0336(18) 0.0084(13) -0.0008(14) -0.0018(13)
C7 0.0329(18) 0.0240(16) 0.0264(17) 0.0015(14) -0.0049(14) -0.0017(14)
C3 0.0302(18) 0.0236(16) 0.0299(18) 0.0021(13) 0.0002(13) -0.0011(13)
C5 0.0326(18) 0.0191(15) 0.0321(18) 0.0082(13) -0.0054(14) -0.0014(13)
C8 0.044(2) 0.0182(15) 0.043(2) -0.0047(15) -0.0021(16) 0.0007(14)
C9 0.045(2) 0.035(2) 0.060(3) -0.0108(17) 0.0055(19) 0.0014(18)

loop_
_atom_type_symbol
_atom_type_description
_atom_type_scat_dispersion_real
_atom_type_scat_dispersion_imag
_atom_type_scat_source
C C 0.0033 0.0016 'International Tables Vol C Tables 4.2.6.8 and 6.1.1.4'
H H 0.0000 0.0000 'International Tables Vol C Tables 4.2.6.8 and 6.1.1.4'
F F 0.0171 0.0103 'International Tables Vol C Tables 4.2.6.8 and 6.1.1.4'
N N 0.0061 0.0033 'International Tables Vol C Tables 4.2.6.8 and 6.1.1.4'
O O 0.0106 0.0060 'International Tables Vol C Tables 4.2.6.8 and 6.1.1.4'

loop_
_geom_angle_atom_site_label_1
_geom_angle_atom_site_label_2
_geom_angle_atom_site_label_3
_geom_angle_site_symmetry_1
_geom_angle_site_symmetry_3
_geom_angle
_geom_angle_publ_flag
C7 O2 C8 . . 116.4(2) ?
C1 N1 H1A . . 118(2) ?
C1 N1 H1B . . 117(2) ?
H1A N1 H1B . . 122(3) ?
F2 C6 C1 . . 116.4(3) ?
C5 C6 F2 . . 119.6(3) ?
C5 C6 C1 . . 124.0(3) ?
N1 C1 C6 . . 122.9(3) ?
N1 C1 C2 . . 122.9(3) ?
C2 C1 C6 . . 114.2(3) ?
C3 C4 C7 . . 121.4(3) ?
C5 C4 C7 . . 119.2(3) ?
C5 C4 C3 . . 119.4(3) ?
F1 C2 C1 . . 116.7(3) ?
F1 C2 C3 . . 118.7(3) ?
C3 C2 C1 . . 124.7(3) ?
O2 C7 C4 . . 111.9(3) ?
O1 C7 O2 . . 123.9(3) ?
O1 C7 C4 . . 124.2(3) ?
C4 C3 H3 . . 120.8 ?
C2 C3 C4 . . 118.4(3) ?
C2 C3 H3 . . 120.8 ?
C6 C5 C4 . . 119.3(3) ?
C6 C5 H5 . . 120.4 ?
C4 C5 H5 . . 120.4 ?
O2 C8 H8A . . 110.4 ?
O2 C8 H8B . . 110.4 ?
O2 C8 C9 . . 106.6(3) ?
H8A C8 H8B . . 108.6 ?
C9 C8 H8A . . 110.4 ?
C9 C8 H8B . . 110.4 ?
C8 C9 H9A . . 109.5 ?
C8 C9 H9B . . 109.5 ?
C8 C9 H9C . . 109.5 ?
H9A C9 H9B . . 109.5 ?
H9A C9 H9C . . 109.5 ?
H9B C9 H9C . . 109.5 ?

loop_
_geom_bond_atom_site_label_1
_geom_bond_atom_site_label_2
_geom_bond_site_symmetry_2
_geom_bond_distance
_geom_bond_publ_flag
F1 C2 . 1.360(3) ?
F2 C6 . 1.368(3) ?
O2 C7 . 1.336(4) ?
O2 C8 . 1.458(4) ?
O1 C7 . 1.212(4) ?
N1 C1 . 1.363(4) ?
N1 H1A . 0.86(4) ?
N1 H1B . 0.86(4) ?
C6 C1 . 1.392(4) ?
C6 C5 . 1.365(4) ?
C1 C2 . 1.385(4) ?
C4 C7 . 1.474(4) ?
C4 C3 . 1.392(4) ?
C4 C5 . 1.390(4) ?
C2 C3 . 1.372(4) ?
C3 H3 . 0.9500 ?
C5 H5 . 0.9500 ?
C8 H8A . 0.9900 ?
C8 H8B . 0.9900 ?
C8 C9 . 1.493(5) ?
C9 H9A . 0.9800 ?
C9 H9B . 0.9800 ?
C9 H9C . 0.9800 ?

loop_
_geom_hbond_atom_site_label_D
_geom_hbond_atom_site_label_H
_geom_hbond_atom_site_label_A
_geom_hbond_site_symmetry_A
_geom_hbond_distance_DH
_geom_hbond_distance_HA
_geom_hbond_distance_DA
_geom_hbond_angle_DHA
N1 H1A O1 1_545 0.85(3) 2.15(4) 2.942(3) 155(3)
C8 H8B F1 1_565 0.99 2.46 3.015(3) 115

loop_
_geom_torsion_atom_site_label_1
_geom_torsion_atom_site_label_2
_geom_torsion_atom_site_label_3
_geom_torsion_atom_site_label_4
_geom_torsion_site_symmetry_1
_geom_torsion_site_symmetry_2
_geom_torsion_site_symmetry_3
_geom_torsion_site_symmetry_4
_geom_torsion
_geom_torsion_publ_flag
F1 C2 C3 C4 . . . . 179.9(3) ?
F2 C6 C1 N1 . . . . 2.6(5) ?
F2 C6 C1 C2 . . . . -178.9(3) ?
F2 C6 C5 C4 . . . . 178.6(3) ?
N1 C1 C2 F1 . . . . -1.7(5) ?
N1 C1 C2 C3 . . . . 178.9(3) ?
C6 C1 C2 F1 . . . . 179.8(3) ?
C6 C1 C2 C3 . . . . 0.4(5) ?
C1 C6 C5 C4 . . . . -0.4(5) ?
C1 C2 C3 C4 . . . . -0.7(5) ?
C7 O2 C8 C9 . . . . -176.7(3) ?
C7 C4 C3 C2 . . . . -178.7(3) ?
C7 C4 C5 C6 . . . . 179.2(3) ?
C3 C4 C7 O2 . . . . -0.8(4) ?
C3 C4 C7 O1 . . . . 178.6(3) ?
C3 C4 C5 C6 . . . . 0.1(5) ?
C5 C6 C1 N1 . . . . -178.3(3) ?
C5 C6 C1 C2 . . . . 0.2(5) ?
C5 C4 C7 O2 . . . . -179.9(3) ?
C5 C4 C7 O1 . . . . -0.5(5) ?
C5 C4 C3 C2 . . . . 0.4(5) ?
C8 O2 C7 O1 . . . . 1.3(4) ?
C8 O2 C7 C4 . . . . -179.3(3) ?
